data_1554564
loop_
_publ_author_name
'Sun, Yongjie'
'Jiang, Jun'
'Guo, Xiaochong'
'Wen, Jialin'
'Zhang, Xumu'

_publ_section_title
;
 Asymmetric hydrogenation of \a,\b-unsaturated sulfones by a
 rhodium/thiourea--bisphosphine complex
;
_journal_issue 9
_journal_name_full 'Organic Chemistry Frontiers'
_journal_page_first 1438
_journal_paper_doi 10.1039/C8QO01291A
_journal_volume 6
_journal_year 2019
_chemical_absolute_configuration ad
_chemical_formula_moiety 'C16 H18 O2 S'
_chemical_formula_sum 'C16 H18 O2 S'
_chemical_formula_weight 274.36
_space_group_crystal_system monoclinic
_space_group_IT_number 4
_space_group_name_Hall 'P 2yb'
_space_group_name_H-M_alt 'P 1 21 1'
_atom_sites_solution_hydrogens geom
_atom_sites_solution_primary dual
_audit_creation_date 2018-11-12
_audit_creation_method
;
Olex2 1.2
(compiled 2018.05.29 svn.r3508 for OlexSys, GUI svn.r5506)
;
_audit_update_record
;
2018-11-12 deposited with the CCDC.	2019-03-06 downloaded from the CCDC.
;
_cell_angle_alpha 90
_cell_angle_beta 104.192(15)
_cell_angle_gamma 90
_cell_formula_units_Z 2
_cell_length_a 5.712(4)
_cell_length_b 15.280(13)
_cell_length_c 8.280(5)
_cell_measurement_reflns_used 9820
_cell_measurement_temperature 100
_cell_measurement_theta_max 27.483
_cell_measurement_theta_min 2.534
_cell_volume 700.6(9)
_computing_cell_refinement 'SAINT V8.38A (?, 2016)'
_computing_data_reduction 'SAINT V8.38A (?, 2016)'
_computing_molecular_graphics 'Olex2 (Dolomanov et al., 2009)'
_computing_publication_material 'Olex2 (Dolomanov et al., 2009)'
_computing_structure_refinement 'XL (Sheldrick, 2008)'
_computing_structure_solution 'ShelXT (Sheldrick, 2015)'
_diffrn_ambient_temperature 100
_diffrn_detector 'Bruker PHOTO 100 area detector'
_diffrn_detector_area_resol_mean 7.9
_diffrn_detector_type 'CCD area detector'
_diffrn_measured_fraction_theta_full 1.000
_diffrn_measured_fraction_theta_max 0.995
_diffrn_measurement_device 'three-circle diffractometer'
_diffrn_measurement_device_type 'Bruker PHOTO 100 area detector'
_diffrn_measurement_method '\w and \f scans'
_diffrn_radiation_monochromator 'mirror optics'
_diffrn_radiation_probe x-ray
_diffrn_radiation_type MoK\a
_diffrn_radiation_wavelength 0.71073
_diffrn_reflns_av_R_equivalents 0.0392
_diffrn_reflns_av_unetI/netI 0.0289
_diffrn_reflns_Laue_measured_fraction_full 1.000
_diffrn_reflns_Laue_measured_fraction_max 0.995
_diffrn_reflns_limit_h_max 7
_diffrn_reflns_limit_h_min -7
_diffrn_reflns_limit_k_max 19
_diffrn_reflns_limit_k_min -19
_diffrn_reflns_limit_l_max 10
_diffrn_reflns_limit_l_min -10
_diffrn_reflns_number 14818
_diffrn_reflns_point_group_measured_fraction_full 0.999
_diffrn_reflns_point_group_measured_fraction_max 0.993
_diffrn_reflns_theta_full 25.242
_diffrn_reflns_theta_max 27.544
_diffrn_reflns_theta_min 2.537
_diffrn_source 'microfocus sealed X-ray tube'
_diffrn_source_type 'Incoatec I\ms'
_exptl_absorpt_coefficient_mu 0.226
_exptl_absorpt_correction_T_max 0.7456
_exptl_absorpt_correction_T_min 0.7034
_exptl_absorpt_correction_type multi-scan
_exptl_absorpt_process_details
'SADABS-2016/2 (Bruker,2016/2) was used for absorption correction. wR2(int) was 0.0964 before and 0.0493 after correction. The Ratio of minimum to maximum transmission is 0.9434. The \l/2 correction factor is Not present.'
_exptl_crystal_colour colourless
_exptl_crystal_colour_primary colourless
_exptl_crystal_density_diffrn 1.301
_exptl_crystal_description block
_exptl_crystal_F_000 292
_exptl_crystal_size_max 0.45
_exptl_crystal_size_mid 0.42
_exptl_crystal_size_min 0.32
_refine_diff_density_max 0.271
_refine_diff_density_min -0.182
_refine_diff_density_rms 0.040
_refine_ls_abs_structure_details
;
 Flack x determined using 1476 quotients [(I+)-(I-)]/[(I+)+(I-)]
 (Parsons, Flack and Wagner, Acta Cryst. B69 (2013) 249-259).
;
_refine_ls_abs_structure_Flack -0.01(2)
_refine_ls_extinction_coef 0.039(5)
_refine_ls_extinction_expression Fc^*^=kFc[1+0.001xFc^2^\l^3^/sin(2\q)]^-1/4^
_refine_ls_extinction_method 'SHELXL-2016/6 (Sheldrick 2016)'
_refine_ls_goodness_of_fit_ref 1.043
_refine_ls_hydrogen_treatment constr
_refine_ls_matrix_type full
_refine_ls_number_parameters 175
_refine_ls_number_reflns 3221
_refine_ls_number_restraints 1
_refine_ls_restrained_S_all 1.043
_refine_ls_R_factor_all 0.0256
_refine_ls_R_factor_gt 0.0246
_refine_ls_shift/su_max 0.002
_refine_ls_shift/su_mean 0.000
_refine_ls_structure_factor_coef Fsqd
_refine_ls_weighting_details 'w=1/[\s^2^(Fo^2^)+(0.0314P)^2^+0.1530P] where P=(Fo^2^+2Fc^2^)/3'
_refine_ls_weighting_scheme calc
_refine_ls_wR_factor_gt 0.0619
_refine_ls_wR_factor_ref 0.0623
_reflns_Friedel_coverage 0.923
_reflns_Friedel_fraction_full 0.998
_reflns_Friedel_fraction_max 0.990
_reflns_number_gt 3155
_reflns_number_total 3221
_reflns_threshold_expression 'I > 2\s(I)'
_cod_data_source_file c8qo01291a2.cif
_cod_data_source_block cxy0541_0m
_cod_database_code 1554564
_shelx_shelxl_version_number 2016/6
_shelx_space_group_comment
;
The symmetry employed for this shelxl refinement is uniquely defined
by the following loop, which should always be used as a source of
symmetry information in preference to the above space-group names.
They are only intended as comments.
;
_olex2_refinement_description
;
1. Fixed Uiso
 At 1.2 times of:
  All C(H) groups, All C(H,H) groups
 At 1.5 times of:
  All C(H,H,H) groups
2.a Ternary CH refined with riding coordinates:
 C7(H7)
2.b Secondary CH2 refined with riding coordinates:
 C6(H6A,H6B)
2.c Aromatic/amide H refined with riding coordinates:
 C3(H3), C4(H4), C9(H9), C10(H10), C11(H11), C12(H12), C13(H13), C14(H14),
 C15(H15)
2.d Idealised Me refined as rotating group:
 C1(H1A,H1B,H1C), C16(H16A,H16B,H16C)
;
_olex2_submission_special_instructions 'No special instructions were received'

loop_
_space_group_symop_operation_xyz
'x, y, z'
'-x, y+1/2, -z'

loop_
_atom_site_label
_atom_site_type_symbol
_atom_site_fract_x
_atom_site_fract_y
_atom_site_fract_z
_atom_site_U_iso_or_equiv
_atom_site_adp_type
_atom_site_occupancy
_atom_site_site_symmetry_order
_atom_site_calc_flag
_atom_site_refinement_flags_posn
S1 S 0.57656(7) 0.54363(3) 0.56451(5) 0.01358(12) Uani 1 1 d .
O1 O 0.5664(3) 0.60517(11) 0.69479(17) 0.0215(3) Uani 1 1 d .
O2 O 0.8086(2) 0.50824(10) 0.55725(17) 0.0208(3) Uani 1 1 d .
C1 C 0.1014(4) 0.69884(14) -0.1062(2) 0.0195(4) Uani 1 1 d .
H1A H -0.053508 0.671157 -0.142501 0.029 Uiso 1 1 calc GR
H1B H 0.197127 0.686049 -0.183751 0.029 Uiso 1 1 calc GR
H1C H 0.080136 0.760997 -0.100599 0.029 Uiso 1 1 calc GR
C2 C 0.2271(3) 0.66496(12) 0.0629(2) 0.0148(4) Uani 1 1 d .
C3 C 0.4412(4) 0.61809(12) 0.0859(2) 0.0151(4) Uani 1 1 d .
H3 H 0.512218 0.610766 -0.002904 0.018 Uiso 1 1 calc R
C4 C 0.5503(3) 0.58206(13) 0.2398(2) 0.0142(4) Uani 1 1 d .
H4 H 0.692947 0.550403 0.253875 0.017 Uiso 1 1 calc R
C5 C 0.4453(3) 0.59359(12) 0.3719(2) 0.0126(3) Uani 1 1 d .
C6 C 0.3849(3) 0.45506(13) 0.5876(2) 0.0135(4) Uani 1 1 d .
H6A H 0.426086 0.437681 0.703861 0.016 Uiso 1 1 calc R
H6B H 0.220051 0.476544 0.562004 0.016 Uiso 1 1 calc R
C7 C 0.3911(3) 0.37326(12) 0.4821(2) 0.0146(4) Uani 1 1 d .
H7 H 0.558711 0.352933 0.504526 0.018 Uiso 1 1 calc R
C8 C 0.3018(3) 0.38791(12) 0.2965(2) 0.0121(3) Uani 1 1 d .
C9 C 0.4337(4) 0.35604(13) 0.1887(2) 0.0161(4) Uani 1 1 d .
H9 H 0.579541 0.327498 0.231653 0.019 Uiso 1 1 calc R
C10 C 0.3504(4) 0.36635(13) 0.0184(2) 0.0185(4) Uani 1 1 d .
H10 H 0.439725 0.344095 -0.052341 0.022 Uiso 1 1 calc R
C11 C 0.1348(4) 0.40961(13) -0.0479(2) 0.0174(4) Uani 1 1 d .
H11 H 0.080457 0.417098 -0.162490 0.021 Uiso 1 1 calc R
C12 C 0.0832(3) 0.42982(12) 0.2287(2) 0.0144(4) Uani 1 1 d .
H12 H -0.008967 0.450244 0.299106 0.017 Uiso 1 1 calc R
C13 C 0.0008(4) 0.44163(13) 0.0583(2) 0.0169(4) Uani 1 1 d .
H13 H -0.143784 0.470900 0.015121 0.020 Uiso 1 1 calc R
C14 C 0.1286(4) 0.67824(13) 0.1997(3) 0.0171(4) Uani 1 1 d .
H14 H -0.011356 0.711377 0.186819 0.021 Uiso 1 1 calc R
C15 C 0.2357(3) 0.64293(13) 0.3537(2) 0.0156(4) Uani 1 1 d .
H15 H 0.168613 0.652024 0.443927 0.019 Uiso 1 1 calc R
C16 C 0.2408(4) 0.30147(13) 0.5386(3) 0.0211(4) Uani 1 1 d .
H16A H 0.078730 0.322079 0.527149 0.032 Uiso 1 1 calc GR
H16B H 0.311272 0.287115 0.653067 0.032 Uiso 1 1 calc GR
H16C H 0.238234 0.250324 0.470855 0.032 Uiso 1 1 calc GR

loop_
_atom_site_aniso_label
_atom_site_aniso_U_11
_atom_site_aniso_U_22
_atom_site_aniso_U_33
_atom_site_aniso_U_23
_atom_site_aniso_U_13
_atom_site_aniso_U_12
S1 0.01060(19) 0.0196(2) 0.01034(19) -0.00020(17) 0.00221(14) -0.00146(19)
O1 0.0233(7) 0.0262(8) 0.0148(6) -0.0062(6) 0.0044(6) -0.0071(6)
O2 0.0106(6) 0.0336(8) 0.0177(7) 0.0064(6) 0.0024(5) 0.0028(6)
C1 0.0185(10) 0.0198(10) 0.0179(10) 0.0050(8) 0.0005(8) 0.0000(8)
C2 0.0163(9) 0.0101(8) 0.0171(9) 0.0011(7) 0.0023(7) -0.0032(7)
C3 0.0170(9) 0.0151(9) 0.0146(9) 0.0001(7) 0.0063(7) -0.0003(7)
C4 0.0110(8) 0.0159(8) 0.0164(8) 0.0006(7) 0.0048(7) 0.0020(7)
C5 0.0117(8) 0.0140(9) 0.0117(8) 0.0009(7) 0.0019(6) -0.0008(7)
C6 0.0127(8) 0.0187(9) 0.0097(8) 0.0009(7) 0.0037(7) -0.0013(7)
C7 0.0149(9) 0.0161(9) 0.0129(8) 0.0016(7) 0.0035(7) 0.0039(7)
C8 0.0128(8) 0.0123(8) 0.0112(8) -0.0008(6) 0.0028(7) -0.0012(7)
C9 0.0149(9) 0.0158(9) 0.0185(9) -0.0001(7) 0.0061(7) 0.0019(7)
C10 0.0218(10) 0.0191(10) 0.0171(9) -0.0031(7) 0.0099(8) -0.0006(8)
C11 0.0230(10) 0.0191(9) 0.0101(9) -0.0008(7) 0.0040(8) -0.0036(8)
C12 0.0140(8) 0.0152(9) 0.0151(9) -0.0019(7) 0.0055(7) 0.0009(7)
C13 0.0149(8) 0.0176(9) 0.0168(9) 0.0014(7) 0.0009(7) 0.0002(7)
C14 0.0138(9) 0.0144(9) 0.0242(10) -0.0001(8) 0.0065(8) 0.0026(7)
C15 0.0140(9) 0.0161(9) 0.0184(9) -0.0027(7) 0.0073(7) 0.0005(7)
C16 0.0303(11) 0.0157(9) 0.0180(9) 0.0035(7) 0.0073(8) -0.0011(8)

loop_
_atom_type_symbol
_atom_type_description
_atom_type_scat_dispersion_real
_atom_type_scat_dispersion_imag
_atom_type_scat_source
C C 0.0033 0.0016 'International Tables Vol C Tables 4.2.6.8 and 6.1.1.4'
H H 0.0000 0.0000 'International Tables Vol C Tables 4.2.6.8 and 6.1.1.4'
O O 0.0106 0.0060 'International Tables Vol C Tables 4.2.6.8 and 6.1.1.4'
S S 0.1246 0.1234 'International Tables Vol C Tables 4.2.6.8 and 6.1.1.4'

loop_
_geom_angle_atom_site_label_1
_geom_angle_atom_site_label_2
_geom_angle_atom_site_label_3
_geom_angle
O1 S1 O2 118.69(9)
O1 S1 C5 107.95(11)
O1 S1 C6 106.04(10)
O2 S1 C5 108.39(9)
O2 S1 C6 108.32(11)
C5 S1 C6 106.88(9)
H1A C1 H1B 109.5
H1A C1 H1C 109.5
H1B C1 H1C 109.5
C2 C1 H1A 109.5
C2 C1 H1B 109.5
C2 C1 H1C 109.5
C3 C2 C1 120.62(18)
C3 C2 C14 118.65(18)
C14 C2 C1 120.72(18)
C2 C3 H3 119.6
C4 C3 C2 120.84(18)
C4 C3 H3 119.6
C3 C4 H4 120.3
C5 C4 C3 119.46(18)
C5 C4 H4 120.3
C4 C5 S1 119.38(15)
C4 C5 C15 120.80(17)
C15 C5 S1 119.81(14)
S1 C6 H6A 108.0
S1 C6 H6B 108.0
H6A C6 H6B 107.2
C7 C6 S1 117.29(13)
C7 C6 H6A 108.0
C7 C6 H6B 108.0
C6 C7 H7 108.0
C6 C7 C16 108.47(16)
C8 C7 C6 114.20(16)
C8 C7 H7 108.0
C8 C7 C16 109.91(16)
C16 C7 H7 108.0
C9 C8 C7 119.97(17)
C9 C8 C12 118.45(18)
C12 C8 C7 121.53(16)
C8 C9 H9 119.7
C10 C9 C8 120.65(19)
C10 C9 H9 119.7
C9 C10 H10 119.7
C9 C10 C11 120.54(18)
C11 C10 H10 119.7
C10 C11 H11 120.3
C10 C11 C13 119.42(18)
C13 C11 H11 120.3
C8 C12 H12 119.4
C13 C12 C8 121.15(17)
C13 C12 H12 119.4
C11 C13 H13 120.1
C12 C13 C11 119.77(19)
C12 C13 H13 120.1
C2 C14 H14 119.5
C15 C14 C2 121.07(18)
C15 C14 H14 119.5
C5 C15 H15 120.5
C14 C15 C5 119.10(17)
C14 C15 H15 120.5
C7 C16 H16A 109.5
C7 C16 H16B 109.5
C7 C16 H16C 109.5
H16A C16 H16B 109.5
H16A C16 H16C 109.5
H16B C16 H16C 109.5

loop_
_geom_bond_atom_site_label_1
_geom_bond_atom_site_label_2
_geom_bond_distance
S1 O1 1.4429(17)
S1 O2 1.4463(17)
S1 C5 1.761(2)
S1 C6 1.780(2)
C1 H1A 0.9600
C1 H1B 0.9600
C1 H1C 0.9600
C1 C2 1.501(3)
C2 C3 1.389(3)
C2 C14 1.397(3)
C3 H3 0.9300
C3 C4 1.387(3)
C4 H4 0.9300
C4 C5 1.382(3)
C5 C15 1.391(3)
C6 H6A 0.9700
C6 H6B 0.9700
C6 C7 1.530(3)
C7 H7 0.9800
C7 C8 1.513(3)
C7 C16 1.535(3)
C8 C9 1.389(3)
C8 C12 1.393(3)
C9 H9 0.9300
C9 C10 1.383(3)
C10 H10 0.9300
C10 C11 1.387(3)
C11 H11 0.9300
C11 C13 1.389(3)
C12 H12 0.9300
C12 C13 1.386(3)
C13 H13 0.9300
C14 H14 0.9300
C14 C15 1.382(3)
C15 H15 0.9300
C16 H16A 0.9600
C16 H16B 0.9600
C16 H16C 0.9600

loop_
_geom_torsion_atom_site_label_1
_geom_torsion_atom_site_label_2
_geom_torsion_atom_site_label_3
_geom_torsion_atom_site_label_4
_geom_torsion
S1 C5 C15 C14 -176.94(15)
S1 C6 C7 C8 -64.7(2)
S1 C6 C7 C16 172.36(14)
O1 S1 C5 C4 139.33(15)
O1 S1 C5 C15 -41.68(17)
O1 S1 C6 C7 -170.82(13)
O2 S1 C5 C4 9.57(19)
O2 S1 C5 C15 -171.44(15)
O2 S1 C6 C7 -42.40(16)
C1 C2 C3 C4 -176.04(18)
C1 C2 C14 C15 176.21(18)
C2 C3 C4 C5 -0.5(3)
C2 C14 C15 C5 0.1(3)
C3 C2 C14 C15 -2.4(3)
C3 C4 C5 S1 177.12(14)
C3 C4 C5 C15 -1.9(3)
C4 C5 C15 C14 2.0(3)
C5 S1 C6 C7 74.20(16)
C6 S1 C5 C4 -106.97(17)
C6 S1 C5 C15 72.02(17)
C6 C7 C8 C9 133.12(18)
C6 C7 C8 C12 -49.6(2)
C7 C8 C9 C10 177.83(18)
C7 C8 C12 C13 -178.88(18)
C8 C9 C10 C11 0.7(3)
C8 C12 C13 C11 1.4(3)
C9 C8 C12 C13 -1.5(3)
C9 C10 C11 C13 -0.9(3)
C10 C11 C13 C12 -0.2(3)
C12 C8 C9 C10 0.5(3)
C14 C2 C3 C4 2.6(3)
C16 C7 C8 C9 -104.7(2)
C16 C7 C8 C12 72.6(2)
